data_1554184
loop_
_publ_author_name
'Simonov, Sergey'
'Zorina, Leokadiya'
'Wzietek, Pawel'
'Rodr\'iguez-Fortea, Antonio'
'Canadell, Enric'
'M\'ezi\`ere, C\'ecile'
'Bastien, Guillaume'
'Lemouchi, Cyprien'
'Garcia-Garibay, Miguel A'
'Batail, Patrick'

_publ_section_title
;
 Static Modulation Wave of Arrays of Halogen Interactions Transduced to a
 Hierarchy of Nanoscale Change Stimuli of Crystalline Rotors Dynamics.
;
_journal_issue 6
_journal_name_full 'Nano letters'
_journal_page_first 3780
_journal_page_last 3784
_journal_paper_doi 10.1021/acs.nanolett.8b00956
_journal_volume 18
_journal_year 2018
_chemical_formula_sum 'C28 H20 I2'
_chemical_formula_weight 610.24
_space_group_crystal_system monoclinic
_space_group_IT_number 14
_space_group_name_Hall '-P 2yn'
_space_group_name_H-M_alt 'P 1 21/n 1'
_atom_sites_solution_hydrogens geom
_audit_creation_method SHELXL-2016/6
_cell_angle_alpha 90
_cell_angle_beta 91.669(6)
_cell_angle_gamma 90
_cell_formula_units_Z 2
_cell_length_a 10.0535(8)
_cell_length_b 7.3424(5)
_cell_length_c 16.0744(15)
_cell_measurement_reflns_used 13862
_cell_measurement_temperature 120(2)
_cell_measurement_theta_max 30
_cell_measurement_theta_min 4
_cell_volume 1186.06(17)
_computing_cell_refinement 'Dirax/lsq (Duisenberg & Schreurs, 1989-2000)'
_computing_data_collection 'Collect (Nonius BV, 1997-2000)'
_computing_data_reduction 'EvalCCD (Duisenberg & Schreurs 1990-2000)'
_computing_structure_refinement 'SHELXL-2016/6 (Sheldrick, 2016)'
_computing_structure_solution 'Superflip (Palatinus&Chapuis, 2007)'
_diffrn_ambient_temperature 120(2)
_diffrn_measured_fraction_theta_full 0.995
_diffrn_measured_fraction_theta_max 0.996
_diffrn_measurement_device_type KappaCCD
_diffrn_measurement_method '\f- and \w-scans'
_diffrn_radiation_monochromator graphite
_diffrn_radiation_source 'fine-focus sealed tube'
_diffrn_radiation_type MoK\a
_diffrn_radiation_wavelength 0.71073
_diffrn_reflns_av_R_equivalents 0.0409
_diffrn_reflns_av_unetI/netI 0.0246
_diffrn_reflns_Laue_measured_fraction_full 0.995
_diffrn_reflns_Laue_measured_fraction_max 0.996
_diffrn_reflns_limit_h_max 14
_diffrn_reflns_limit_h_min -14
_diffrn_reflns_limit_k_max 10
_diffrn_reflns_limit_k_min -9
_diffrn_reflns_limit_l_max 22
_diffrn_reflns_limit_l_min -22
_diffrn_reflns_number 25670
_diffrn_reflns_point_group_measured_fraction_full 0.995
_diffrn_reflns_point_group_measured_fraction_max 0.996
_diffrn_reflns_theta_full 26.000
_diffrn_reflns_theta_max 29.999
_diffrn_reflns_theta_min 4.056
_exptl_absorpt_coefficient_mu 2.663
_exptl_absorpt_correction_T_max 0.7460
_exptl_absorpt_correction_T_min 0.5552
_exptl_absorpt_correction_type multi-scan
_exptl_absorpt_process_details 'SADABS-2008/1 - Bruker AXS area detector scaling and absorption correction'
_exptl_crystal_colour colorless
_exptl_crystal_density_diffrn 1.709
_exptl_crystal_description needle
_exptl_crystal_F_000 588
_exptl_crystal_size_max 0.500
_exptl_crystal_size_mid 0.060
_exptl_crystal_size_min 0.050
_refine_diff_density_max 1.205
_refine_diff_density_min -1.344
_refine_diff_density_rms 0.092
_refine_ls_extinction_method none
_refine_ls_goodness_of_fit_ref 1.011
_refine_ls_hydrogen_treatment constr
_refine_ls_matrix_type full
_refine_ls_number_parameters 163
_refine_ls_number_reflns 3449
_refine_ls_number_restraints 36
_refine_ls_restrained_S_all 1.060
_refine_ls_R_factor_all 0.0459
_refine_ls_R_factor_gt 0.0303
_refine_ls_shift/su_max 0.003
_refine_ls_shift/su_mean 0.000
_refine_ls_structure_factor_coef Fsqd
_refine_ls_weighting_details 'w=1/[\s^2^(Fo^2^)+(0.0170P)^2^+2.4098P] where P=(Fo^2^+2Fc^2^)/3'
_refine_ls_weighting_scheme calc
_refine_ls_wR_factor_gt 0.0593
_refine_ls_wR_factor_ref 0.0629
_reflns_Friedel_coverage 0.000
_reflns_number_gt 2798
_reflns_number_total 3449
_reflns_threshold_expression 'I > 2\s(I)'
_cod_data_source_file nl8b00956_si_002.cif
_cod_data_source_block sad
_cod_original_sg_symbol_H-M 'P 21/n'
_cod_database_code 1554184
_shelx_shelxl_version_number 2016/6
_shelx_space_group_comment
;
The symmetry employed for this shelxl refinement is uniquely defined
by the following loop, which should always be used as a source of
symmetry information in preference to the above space-group names.
They are only intended as comments.
;
_shelx_estimated_absorpt_t_min 0.349
_shelx_estimated_absorpt_t_max 0.878

loop_
_space_group_symop_operation_xyz
'x, y, z'
'-x+1/2, y+1/2, -z+1/2'
'-x, -y, -z'
'x-1/2, -y-1/2, z-1/2'

loop_
_atom_site_label
_atom_site_type_symbol
_atom_site_fract_x
_atom_site_fract_y
_atom_site_fract_z
_atom_site_U_iso_or_equiv
_atom_site_adp_type
_atom_site_occupancy
_atom_site_site_symmetry_order
_atom_site_calc_flag
_atom_site_refinement_flags_posn
_atom_site_refinement_flags_adp
_atom_site_refinement_flags_occupancy
C1 C -0.0928(3) 0.6766(4) 0.32401(16) 0.0290(5) Uani 1 1 d . . .
C2 C -0.0382(2) 0.5358(3) 0.33952(15) 0.0250(5) Uani 1 1 d . . .
C3 C 0.0316(2) 0.3682(3) 0.35726(15) 0.0222(5) Uani 1 1 d . . .
C4 C 0.0314(3) 0.2901(3) 0.43711(15) 0.0258(5) Uani 1 1 d . . .
H4 H -0.021567 0.342237 0.478921 0.031 Uiso 1 1 calc R U .
C5 C 0.1042(2) 0.2832(4) 0.29553(15) 0.0259(5) Uani 1 1 d . . .
H5 H 0.102411 0.331743 0.240728 0.031 Uiso 1 1 calc R U .
C6 C 0.1078(2) 0.1380(3) 0.45506(15) 0.0244(5) Uani 1 1 d . . .
H6 H 0.108553 0.088477 0.509673 0.029 Uiso 1 1 calc R U .
C7 C 0.1790(3) 0.1285(4) 0.31334(15) 0.0278(5) Uani 1 1 d . . .
H7 H 0.227094 0.071486 0.270512 0.033 Uiso 1 1 calc R U .
C8 C 0.1842(2) 0.0556(3) 0.39401(14) 0.0219(5) Uani 1 1 d . . .
C9 C 0.2664(2) -0.0987(4) 0.41601(15) 0.0256(5) Uani 1 1 d . . .
C10 C 0.3367(2) -0.2211(4) 0.43960(15) 0.0253(5) Uani 1 1 d . . .
C11 C 0.4236(2) -0.3690(3) 0.47102(14) 0.0222(5) Uani 1 1 d . . .
C12 C 0.5453(7) -0.2993(9) 0.5114(7) 0.066(3) Uani 0.5 1 d . U P
H12A H 0.522066 -0.213313 0.556127 0.079 Uiso 0.5 1 calc R U P
H12B H 0.597789 -0.232093 0.470198 0.079 Uiso 0.5 1 calc R U P
C13 C 0.3481(6) -0.4903(11) 0.5332(5) 0.0517(19) Uani 0.5 1 d . U P
H13A H 0.321083 -0.415920 0.581198 0.062 Uiso 0.5 1 calc R U P
H13B H 0.266550 -0.539830 0.505505 0.062 Uiso 0.5 1 calc R U P
C14 C 0.4607(11) -0.5040(13) 0.3998(4) 0.070(3) Uani 0.5 1 d . U P
H14A H 0.378554 -0.558322 0.375037 0.084 Uiso 0.5 1 calc R U P
H14B H 0.506279 -0.436647 0.355495 0.084 Uiso 0.5 1 calc R U P
C15 C 0.6302(9) -0.4566(10) 0.5488(9) 0.091(3) Uani 0.5 1 d . U P
H15A H 0.721418 -0.448452 0.527480 0.109 Uiso 0.5 1 calc R U P
H15B H 0.636273 -0.442718 0.610007 0.109 Uiso 0.5 1 calc R U P
C16 C 0.4377(8) -0.6488(12) 0.5641(6) 0.065(3) Uani 0.5 1 d . U P
H16A H 0.444079 -0.647630 0.625675 0.079 Uiso 0.5 1 calc R U P
H16B H 0.397717 -0.766291 0.546290 0.079 Uiso 0.5 1 calc R U P
C17 C 0.5525(12) -0.6564(14) 0.4341(4) 0.084(3) Uani 0.5 1 d . U P
H17A H 0.510940 -0.776564 0.422994 0.101 Uiso 0.5 1 calc R U P
H17B H 0.638579 -0.652654 0.405723 0.101 Uiso 0.5 1 calc R U P
I1 I -0.19387(2) 0.90027(3) 0.29086(2) 0.03886(7) Uani 1 1 d . . .

loop_
_atom_site_aniso_label
_atom_site_aniso_U_11
_atom_site_aniso_U_22
_atom_site_aniso_U_33
_atom_site_aniso_U_23
_atom_site_aniso_U_13
_atom_site_aniso_U_12
C1 0.0332(13) 0.0226(12) 0.0307(13) 0.0004(10) -0.0090(10) -0.0009(10)
C2 0.0264(12) 0.0224(11) 0.0258(12) -0.0002(9) -0.0072(9) -0.0044(10)
C3 0.0223(10) 0.0185(11) 0.0255(11) -0.0003(9) -0.0052(9) -0.0036(9)
C4 0.0320(12) 0.0221(11) 0.0233(11) -0.0018(9) 0.0009(10) 0.0024(10)
C5 0.0294(12) 0.0259(12) 0.0222(11) 0.0052(10) -0.0028(9) -0.0019(10)
C6 0.0303(12) 0.0217(12) 0.0211(11) 0.0028(9) -0.0021(9) -0.0016(9)
C7 0.0315(12) 0.0293(13) 0.0224(11) 0.0018(10) 0.0005(9) 0.0039(10)
C8 0.0224(10) 0.0208(11) 0.0224(11) 0.0020(9) -0.0028(9) -0.0011(9)
C9 0.0266(11) 0.0272(12) 0.0228(11) 0.0024(10) -0.0006(9) -0.0008(10)
C10 0.0248(11) 0.0284(13) 0.0228(11) 0.0035(10) 0.0009(9) 0.0006(10)
C11 0.0218(10) 0.0234(12) 0.0213(10) 0.0045(9) -0.0017(8) 0.0014(9)
C12 0.039(3) 0.023(3) 0.132(7) 0.018(4) -0.045(4) -0.006(3)
C13 0.030(3) 0.052(4) 0.074(5) 0.040(4) 0.017(3) 0.016(3)
C14 0.107(6) 0.075(5) 0.027(3) -0.001(3) -0.006(3) 0.067(5)
C15 0.061(5) 0.031(3) 0.176(9) 0.015(5) -0.076(6) -0.008(3)
C16 0.048(4) 0.063(5) 0.086(5) 0.053(4) 0.029(4) 0.026(4)
C17 0.134(7) 0.087(6) 0.032(3) 0.002(4) -0.003(4) 0.082(6)
I1 0.04704(11) 0.02837(10) 0.04090(11) 0.01034(8) -0.00353(8) 0.01159(9)

loop_
_atom_type_symbol
_atom_type_description
_atom_type_scat_dispersion_real
_atom_type_scat_dispersion_imag
_atom_type_scat_source
C C 0.0033 0.0016 'International Tables Vol C Tables 4.2.6.8 and 6.1.1.4'
H H 0.0000 0.0000 'International Tables Vol C Tables 4.2.6.8 and 6.1.1.4'
I I -0.4742 1.8119 'International Tables Vol C Tables 4.2.6.8 and 6.1.1.4'

loop_
_geom_angle_atom_site_label_1
_geom_angle_atom_site_label_2
_geom_angle_atom_site_label_3
_geom_angle
_geom_angle_site_symmetry_1
_geom_angle_site_symmetry_3
C2 C1 I1 175.0(2) . .
C1 C2 C3 178.2(3) . .
C4 C3 C5 118.8(2) . .
C4 C3 C2 121.0(2) . .
C5 C3 C2 120.2(2) . .
C6 C4 C3 120.3(2) . .
C6 C4 H4 119.8 . .
C3 C4 H4 119.8 . .
C7 C5 C3 120.7(2) . .
C7 C5 H5 119.6 . .
C3 C5 H5 119.6 . .
C4 C6 C8 121.0(2) . .
C4 C6 H6 119.5 . .
C8 C6 H6 119.5 . .
C5 C7 C8 120.6(2) . .
C5 C7 H7 119.7 . .
C8 C7 H7 119.7 . .
C6 C8 C7 118.4(2) . .
C6 C8 C9 119.3(2) . .
C7 C8 C9 122.2(2) . .
C10 C9 C8 175.3(3) . .
C9 C10 C11 178.3(3) . .
C15 C11 C10 111.7(3) 3_646 .
C12 C11 C10 112.0(3) . .
C15 C11 C16 109.9(7) 3_646 3_646
C10 C11 C16 110.4(3) . 3_646
C15 C11 C17 112.1(7) 3_646 3_646
C10 C11 C17 108.8(3) . 3_646
C16 C11 C17 103.7(7) 3_646 3_646
C12 C11 C13 109.5(6) . .
C10 C11 C13 110.3(3) . .
C12 C11 C14 109.4(6) . .
C10 C11 C14 111.5(3) . .
C13 C11 C14 103.8(6) . .
C11 C12 C15 110.9(5) . .
C11 C12 H12A 109.5 . .
C15 C12 H12A 109.5 . .
C11 C12 H12B 109.5 . .
C15 C12 H12B 109.5 . .
H12A C12 H12B 108.1 . .
C16 C13 C11 110.3(5) . .
C16 C13 H13A 109.6 . .
C11 C13 H13A 109.6 . .
C16 C13 H13B 109.6 . .
C11 C13 H13B 109.6 . .
H13A C13 H13B 108.1 . .
C17 C14 C11 110.5(5) . .
C17 C14 H14A 109.5 . .
C11 C14 H14A 109.5 . .
C17 C14 H14B 109.5 . .
C11 C14 H14B 109.5 . .
H14A C14 H14B 108.1 . .
C11 C15 C12 112.6(5) 3_646 .
C11 C15 H15A 109.1 3_646 .
C12 C15 H15A 109.1 . .
C11 C15 H15B 109.1 3_646 .
C12 C15 H15B 109.1 . .
H15A C15 H15B 107.8 . .
C11 C16 C13 110.3(5) 3_646 .
C11 C16 H16A 109.6 3_646 .
C13 C16 H16A 109.6 . .
C11 C16 H16B 109.6 3_646 .
C13 C16 H16B 109.6 . .
H16A C16 H16B 108.1 . .
C11 C17 C14 109.8(5) 3_646 .
C11 C17 H17A 109.7 3_646 .
C14 C17 H17A 109.7 . .
C11 C17 H17B 109.7 3_646 .
C14 C17 H17B 109.7 . .
H17A C17 H17B 108.2 . .

loop_
_geom_bond_atom_site_label_1
_geom_bond_atom_site_label_2
_geom_bond_distance
_geom_bond_site_symmetry_2
C1 C2 1.194(4) .
C1 I1 1.995(3) .
C2 C3 1.441(3) .
C3 C4 1.406(3) .
C3 C5 1.396(4) .
C4 C6 1.381(3) .
C4 H4 0.9500 .
C5 C7 1.387(3) .
C5 H5 0.9500 .
C6 C8 1.401(3) .
C6 H6 0.9500 .
C7 C8 1.403(3) .
C7 H7 0.9500 .
C8 C9 1.440(3) .
C9 C10 1.198(3) .
C10 C11 1.474(3) .
C11 C15 1.422(8) 3_646
C11 C12 1.461(6) .
C11 C16 1.526(7) 3_646
C11 C17 1.549(8) 3_646
C11 C13 1.553(6) .
C11 C14 1.568(7) .
C12 C15 1.547(9) .
C12 H12A 0.9900 .
C12 H12B 0.9900 .
C13 C16 1.545(9) .
C13 H13A 0.9900 .
C13 H13B 0.9900 .
C14 C17 1.542(9) .
C14 H14A 0.9900 .
C14 H14B 0.9900 .
C15 H15A 0.9900 .
C15 H15B 0.9900 .
C16 H16A 0.9900 .
C16 H16B 0.9900 .
C17 H17A 0.9900 .
C17 H17B 0.9900 .
